data_4038357
loop_
_publ_author_name
'Higgins, Tyler'
'Winkler, Jeffrey D.'

_publ_section_title
;
 Synthesis and Applications of the C2-Symmetrical Diamine,
 2,7-diazabicyclo[4.4.1]undecane.
;
_journal_name_full 'The Journal of organic chemistry'
_journal_paper_doi 10.1021/acs.joc.0c00829
_journal_year 2020
_chemical_absolute_configuration ad
_chemical_formula_moiety '2(C14 H26 Cl2 N2 Pd), 2(C H Cl3)'
_chemical_formula_sum 'C30 H54 Cl10 N4 Pd2'
_chemical_formula_weight 1038.07
_space_group_crystal_system monoclinic
_space_group_IT_number 4
_space_group_name_Hall 'P 2yb'
_space_group_name_H-M_alt 'P 1 21 1'
_atom_sites_solution_hydrogens geom
_atom_sites_solution_primary dual
_audit_creation_date 2018-01-17
_audit_creation_method
;
Olex2 1.2
(compiled 2017.08.10 svn.r3458 for OlexSys, GUI svn.r5381)
;
_cell_angle_alpha 90
_cell_angle_beta 101.894(2)
_cell_angle_gamma 90
_cell_formula_units_Z 2
_cell_length_a 8.3932(3)
_cell_length_b 13.9575(4)
_cell_length_c 17.1315(5)
_cell_measurement_reflns_used 9853
_cell_measurement_temperature 100
_cell_measurement_theta_max 27.507
_cell_measurement_theta_min 2.480
_cell_volume 1963.84(11)
_computing_data_collection 'Bruker APEX2 v2014.11-0'
_computing_data_reduction 'SAINT V8.38A (2016)'
_computing_publication_material 'Olex2 (Dolomanov et al., 2009)'
_computing_structure_refinement 'SHELXL (Sheldrick, 2015)'
_computing_structure_solution 'ShelXT (Sheldrick, 2015)'
_diffrn_ambient_temperature 100
_diffrn_measured_fraction_theta_full 1.000
_diffrn_measured_fraction_theta_max 1.000
_diffrn_measurement_device 'CCD area detector'
_diffrn_measurement_device_type 'Bruker APEXII'
_diffrn_measurement_method '\w and \f scans'
_diffrn_radiation_monochromator graphite
_diffrn_radiation_type MoK\a
_diffrn_radiation_wavelength 0.71073
_diffrn_reflns_av_R_equivalents 0.0467
_diffrn_reflns_av_unetI/netI 0.0328
_diffrn_reflns_Laue_measured_fraction_full 1.000
_diffrn_reflns_Laue_measured_fraction_max 1.000
_diffrn_reflns_limit_h_max 10
_diffrn_reflns_limit_h_min -10
_diffrn_reflns_limit_k_max 18
_diffrn_reflns_limit_k_min -18
_diffrn_reflns_limit_l_max 22
_diffrn_reflns_limit_l_min -22
_diffrn_reflns_number 68196
_diffrn_reflns_point_group_measured_fraction_full 1.000
_diffrn_reflns_point_group_measured_fraction_max 0.999
_diffrn_reflns_theta_full 25.242
_diffrn_reflns_theta_max 27.521
_diffrn_reflns_theta_min 1.899
_diffrn_source 'sealed tube'
_exptl_absorpt_coefficient_mu 1.625
_exptl_absorpt_correction_T_max 0.7456
_exptl_absorpt_correction_T_min 0.6817
_exptl_absorpt_correction_type multi-scan
_exptl_absorpt_process_details 'SADABS v2014/4'
_exptl_crystal_colour orange
_exptl_crystal_density_diffrn 1.755
_exptl_crystal_description block
_exptl_crystal_F_000 1048
_exptl_crystal_size_max 0.09
_exptl_crystal_size_mid 0.06
_exptl_crystal_size_min 0.04
_refine_diff_density_max 0.778
_refine_diff_density_min -0.453
_refine_diff_density_rms 0.084
_refine_ls_abs_structure_details
;
 Flack x determined using 3646 quotients [(I+)-(I-)]/[(I+)+(I-)]
 (Parsons, Flack and Wagner, Acta Cryst. B69 (2013) 249-259).
;
_refine_ls_abs_structure_Flack 0.004(9)
_refine_ls_extinction_method none
_refine_ls_goodness_of_fit_ref 1.054
_refine_ls_hydrogen_treatment constr
_refine_ls_matrix_type full
_refine_ls_number_parameters 417
_refine_ls_number_reflns 9033
_refine_ls_number_restraints 1
_refine_ls_restrained_S_all 1.054
_refine_ls_R_factor_all 0.0330
_refine_ls_R_factor_gt 0.0268
_refine_ls_shift/su_max 0.001
_refine_ls_shift/su_mean 0.000
_refine_ls_structure_factor_coef Fsqd
_refine_ls_weighting_details 'w=1/[\s^2^(Fo^2^)+(0.0245P)^2^+0.9204P] where P=(Fo^2^+2Fc^2^)/3'
_refine_ls_weighting_scheme calc
_refine_ls_wR_factor_gt 0.0539
_refine_ls_wR_factor_ref 0.0556
_reflns_Friedel_coverage 0.921
_reflns_Friedel_fraction_full 1.000
_reflns_Friedel_fraction_max 0.999
_reflns_number_gt 8210
_reflns_number_total 9033
_reflns_threshold_expression 'I > 2\s(I)'
_cod_data_source_file jo0c00829_si_004.cif
_cod_data_source_block 2084
_cod_original_cell_volume 1963.83(11)
_cod_database_code 4038357
_shelx_shelxl_version_number 2017/1

loop_
_space_group_symop_operation_xyz
'x, y, z'
'-x, y+1/2, -z'

loop_
_atom_site_label
_atom_site_type_symbol
_atom_site_fract_x
_atom_site_fract_y
_atom_site_fract_z
_atom_site_U_iso_or_equiv
_atom_site_adp_type
_atom_site_occupancy
_atom_site_site_symmetry_order
_atom_site_calc_flag
_atom_site_refinement_flags_posn
_atom_site_refinement_flags_adp
_atom_site_refinement_flags_occupancy
_atom_site_disorder_assembly
_atom_site_disorder_group
Pd1 Pd 0.18722(3) 0.70803(3) 0.28797(2) 0.01164(7) Uani 1 1 d . . . . .
Cl1 Cl 0.16420(14) 0.63232(8) 0.40605(6) 0.0176(2) Uani 1 1 d . . . . .
Cl2 Cl 0.39628(14) 0.60101(9) 0.28497(6) 0.0199(2) Uani 1 1 d . . . . .
N1 N 0.1883(5) 0.7592(3) 0.1726(2) 0.0162(8) Uani 1 1 d . . . . .
N2 N 0.0062(4) 0.8131(3) 0.2981(2) 0.0130(8) Uani 1 1 d . . . . .
C1 C 0.2950(6) 0.8453(4) 0.1756(3) 0.0199(10) Uani 1 1 d . . . . .
H1a H 0.253347 0.885083 0.127884 0.024 Uiso 1 1 calc R . . . .
H1b H 0.405737 0.823633 0.172273 0.024 Uiso 1 1 calc R . . . .
C2 C 0.3078(6) 0.9080(4) 0.2496(3) 0.0219(11) Uani 1 1 d . . . . .
H2a H 0.392303 0.957103 0.248428 0.026 Uiso 1 1 calc R . . . .
H2b H 0.346785 0.867316 0.297027 0.026 Uiso 1 1 calc R . . . .
C3 C 0.1536(6) 0.9592(3) 0.2611(3) 0.0168(10) Uani 1 1 d . . . . .
H3a H 0.137296 1.016264 0.226027 0.020 Uiso 1 1 calc R . . . .
H3b H 0.171318 0.982177 0.316857 0.020 Uiso 1 1 calc R . . . .
C4 C -0.0027(5) 0.9000(3) 0.2439(2) 0.0138(9) Uani 1 1 d . . . . .
H4 H -0.091682 0.941912 0.255363 0.017 Uiso 1 1 calc R . . . .
C5 C -0.0474(6) 0.8741(3) 0.1551(3) 0.0164(10) Uani 1 1 d . . . . .
H5a H -0.167416 0.875958 0.137911 0.020 Uiso 1 1 calc R . . . .
H5b H -0.002310 0.923857 0.124671 0.020 Uiso 1 1 calc R . . . .
C6 C 0.0118(6) 0.7773(3) 0.1333(3) 0.0182(10) Uani 1 1 d . . . . .
H6 H 0.005244 0.777548 0.074337 0.022 Uiso 1 1 calc R . . . .
C7 C -0.0968(5) 0.6940(4) 0.1515(3) 0.0192(11) Uani 1 1 d . . . . .
H7a H -0.157323 0.667306 0.100391 0.023 Uiso 1 1 calc R . . . .
H7b H -0.025721 0.642600 0.179347 0.023 Uiso 1 1 calc R . . . .
C8 C -0.2193(5) 0.7223(3) 0.2026(2) 0.0174(10) Uani 1 1 d . . . . .
H8a H -0.287574 0.665440 0.206885 0.021 Uiso 1 1 calc R . . . .
H8b H -0.291896 0.771856 0.173051 0.021 Uiso 1 1 calc R . . . .
C9 C -0.1549(6) 0.7602(3) 0.2874(3) 0.0168(10) Uani 1 1 d . . . . .
H9 H -0.135927 0.703030 0.323314 0.020 Uiso 1 1 calc R . . . .
C10 C -0.2879(6) 0.8190(4) 0.3127(3) 0.0233(11) Uani 1 1 d . . . . .
H10a H -0.386807 0.778911 0.308038 0.028 Uiso 1 1 calc R . . . .
H10b H -0.315363 0.873956 0.275930 0.028 Uiso 1 1 calc R . . . .
C11 C -0.2398(6) 0.8564(4) 0.3978(3) 0.0268(12) Uani 1 1 d . . . . .
H11a H -0.326534 0.898812 0.409403 0.032 Uiso 1 1 calc R . . . .
H11b H -0.226806 0.802058 0.435698 0.032 Uiso 1 1 calc R . . . .
C12 C -0.0825(6) 0.9111(3) 0.4081(3) 0.0220(11) Uani 1 1 d . . . . .
H12a H -0.047222 0.931233 0.464402 0.026 Uiso 1 1 calc R . . . .
H12b H -0.098663 0.969394 0.374413 0.026 Uiso 1 1 calc R . . . .
C13 C 0.0483(6) 0.8481(3) 0.3842(2) 0.0181(10) Uani 1 1 d . . . . .
H13a H 0.151392 0.884693 0.392211 0.022 Uiso 1 1 calc R . . . .
H13b H 0.066823 0.791735 0.420051 0.022 Uiso 1 1 calc R . . . .
C14 C 0.2473(6) 0.6864(3) 0.1205(3) 0.0215(12) Uani 1 1 d . . . . .
H14a H 0.243399 0.713871 0.067510 0.032 Uiso 1 1 calc GR . . . .
H14b H 0.177394 0.629526 0.115642 0.032 Uiso 1 1 calc GR . . . .
H14c H 0.359546 0.668218 0.144371 0.032 Uiso 1 1 calc GR . . . .
Pd1' Pd -0.13454(4) 0.20869(3) 0.22087(2) 0.01279(7) Uani 1 1 d . . . . .
Cl1' Cl -0.12035(14) 0.12653(8) 0.10361(6) 0.0166(2) Uani 1 1 d . . . . .
Cl2' Cl -0.31775(15) 0.09189(8) 0.24244(7) 0.0201(2) Uani 1 1 d . . . . .
N1' N -0.1052(5) 0.2616(3) 0.3368(2) 0.0194(9) Uani 1 1 d . . . . .
N2' N -0.0103(5) 0.3334(3) 0.1898(2) 0.0152(8) Uani 1 1 d . . . . .
C1' C -0.2376(7) 0.3306(4) 0.3435(3) 0.0262(12) Uani 1 1 d . . . . .
H1'a H -0.195423 0.376425 0.387007 0.031 Uiso 1 1 calc R . . . .
H1'b H -0.328111 0.294741 0.358936 0.031 Uiso 1 1 calc R . . . .
C2' C -0.3042(6) 0.3865(4) 0.2689(3) 0.0267(12) Uani 1 1 d . . . . .
H2'a H -0.399295 0.423476 0.278111 0.032 Uiso 1 1 calc R . . . .
H2'b H -0.344957 0.339995 0.225764 0.032 Uiso 1 1 calc R . . . .
C3' C -0.1903(6) 0.4556(3) 0.2387(3) 0.0215(11) Uani 1 1 d . . . . .
H3'a H -0.239597 0.472312 0.182816 0.026 Uiso 1 1 calc R . . . .
H3'b H -0.184338 0.515306 0.270477 0.026 Uiso 1 1 calc R . . . .
C4' C -0.0178(6) 0.4210(3) 0.2415(3) 0.0175(10) Uani 1 1 d . . . . .
H4' H 0.040503 0.473783 0.219527 0.021 Uiso 1 1 calc R . . . .
C5' C 0.0701(6) 0.4059(3) 0.3280(3) 0.0194(10) Uani 1 1 d . . . . .
H5'a H 0.185541 0.424685 0.333142 0.023 Uiso 1 1 calc R . . . .
H5'b H 0.021519 0.449377 0.362429 0.023 Uiso 1 1 calc R . . . .
C6' C 0.0642(6) 0.3048(4) 0.3587(3) 0.0220(11) Uani 1 1 d . . . . .
H6' H 0.093839 0.308095 0.418253 0.026 Uiso 1 1 calc R . . . .
C7' C 0.1900(6) 0.2375(4) 0.3313(3) 0.0258(12) Uani 1 1 d . . . . .
H7'a H 0.276138 0.221616 0.378274 0.031 Uiso 1 1 calc R . . . .
H7'b H 0.134423 0.177024 0.311498 0.031 Uiso 1 1 calc R . . . .
C8' C 0.2696(6) 0.2779(4) 0.2671(3) 0.0271(12) Uani 1 1 d . . . . .
H8'a H 0.349553 0.230073 0.256432 0.033 Uiso 1 1 calc R . . . .
H8'b H 0.332036 0.335371 0.289326 0.033 Uiso 1 1 calc R . . . .
C9' C 0.1630(6) 0.3063(4) 0.1866(3) 0.0196(10) Uani 1 1 d . . . . .
H9' H 0.155336 0.248241 0.151915 0.024 Uiso 1 1 calc R . . . .
C10' C 0.2470(6) 0.3837(4) 0.1459(3) 0.0255(12) Uani 1 1 d . . . . .
H10c H 0.261055 0.442050 0.179503 0.031 Uiso 1 1 calc R . . . .
H10d H 0.356690 0.360778 0.141909 0.031 Uiso 1 1 calc R . . . .
C11' C 0.1528(7) 0.4092(4) 0.0635(3) 0.0285(12) Uani 1 1 d . . . . .
H11c H 0.153906 0.354078 0.027218 0.034 Uiso 1 1 calc R . . . .
H11d H 0.206193 0.463974 0.042492 0.034 Uiso 1 1 calc R . . . .
C12' C -0.0215(6) 0.4353(4) 0.0651(3) 0.0238(11) Uani 1 1 d . . . . .
H12c H -0.083662 0.444978 0.009914 0.029 Uiso 1 1 calc R . . . .
H12d H -0.023815 0.495981 0.094762 0.029 Uiso 1 1 calc R . . . .
C13' C -0.0999(6) 0.3562(3) 0.1048(3) 0.0172(10) Uani 1 1 d . . . . .
H13c H -0.104990 0.297374 0.072115 0.021 Uiso 1 1 calc R . . . .
H13d H -0.213042 0.375115 0.106036 0.021 Uiso 1 1 calc R . . . .
C14' C -0.1055(7) 0.1837(4) 0.3970(3) 0.0310(14) Uani 1 1 d . . . . .
H14d H -0.089893 0.211825 0.450461 0.046 Uiso 1 1 calc GR . . . .
H14e H -0.016917 0.138598 0.395037 0.046 Uiso 1 1 calc GR . . . .
H14f H -0.209871 0.149722 0.384887 0.046 Uiso 1 1 calc GR . . . .
Cl3 Cl -0.49040(16) 0.56744(10) 0.57533(7) 0.0289(3) Uani 1 1 d . . . . .
Cl4 Cl -0.48644(17) 0.41205(10) 0.46499(8) 0.0322(3) Uani 1 1 d . . . . .
Cl5 Cl -0.26122(16) 0.57043(10) 0.46867(8) 0.0332(3) Uani 1 1 d . . . . .
C15 C -0.4597(6) 0.5365(4) 0.4801(3) 0.0226(11) Uani 1 1 d . . . . .
H15 H -0.542006 0.570893 0.439149 0.027 Uiso 1 1 calc R . . . .
Cl3' Cl -0.52676(16) 0.04094(10) -0.03278(8) 0.0312(3) Uani 1 1 d . . . . .
Cl4' Cl -0.72093(15) 0.10188(10) 0.07931(8) 0.0271(3) Uani 1 1 d . . . . .
Cl5' Cl -0.52373(16) 0.23969(9) 0.01644(8) 0.0276(3) Uani 1 1 d . . . . .
C15' C -0.5357(6) 0.1191(4) 0.0476(3) 0.0218(11) Uani 1 1 d . . . . .
H15' H -0.442575 0.105222 0.092886 0.026 Uiso 1 1 calc R . . . .

loop_
_atom_site_aniso_label
_atom_site_aniso_U_11
_atom_site_aniso_U_22
_atom_site_aniso_U_33
_atom_site_aniso_U_23
_atom_site_aniso_U_13
_atom_site_aniso_U_12
Pd1 0.01142(15) 0.01224(15) 0.01089(13) 0.00034(17) 0.00140(11) 0.0030(2)
Cl1 0.0211(6) 0.0170(6) 0.0150(5) 0.0028(4) 0.0044(4) 0.0047(5)
Cl2 0.0199(6) 0.0208(6) 0.0200(5) 0.0031(5) 0.0062(4) 0.0098(5)
N1 0.015(2) 0.021(2) 0.0129(18) 0.0004(16) 0.0033(15) 0.0034(16)
N2 0.015(2) 0.0106(19) 0.0135(18) -0.0020(15) 0.0022(15) 0.0000(15)
C1 0.013(2) 0.026(3) 0.021(2) 0.006(2) 0.0061(19) 0.005(2)
C2 0.018(3) 0.020(3) 0.027(3) 0.003(2) 0.004(2) -0.003(2)
C3 0.017(2) 0.011(2) 0.022(2) -0.0013(18) 0.0019(19) -0.0017(18)
C4 0.014(2) 0.012(2) 0.016(2) 0.0015(17) 0.0032(17) 0.0032(18)
C5 0.016(2) 0.017(2) 0.016(2) 0.0049(18) 0.0016(18) 0.0027(19)
C6 0.016(2) 0.025(3) 0.013(2) -0.0003(19) 0.0000(18) 0.003(2)
C7 0.020(2) 0.019(3) 0.0167(19) -0.0033(19) -0.0023(17) 0.003(2)
C8 0.017(2) 0.013(3) 0.020(2) -0.0018(19) -0.0008(16) -0.0035(19)
C9 0.015(2) 0.016(3) 0.020(2) 0.0007(19) 0.0032(18) 0.0022(19)
C10 0.018(3) 0.025(3) 0.029(3) 0.002(2) 0.009(2) 0.003(2)
C11 0.026(3) 0.027(3) 0.031(3) -0.004(2) 0.014(2) 0.008(2)
C12 0.035(3) 0.016(2) 0.017(2) -0.0025(19) 0.008(2) 0.009(2)
C13 0.024(3) 0.016(2) 0.013(2) -0.0028(18) 0.0013(19) 0.005(2)
C14 0.022(3) 0.025(3) 0.018(2) -0.0016(18) 0.0056(19) 0.007(2)
Pd1' 0.01510(16) 0.01053(15) 0.01222(14) -0.00041(17) 0.00160(11) -0.0008(2)
Cl1' 0.0172(6) 0.0156(6) 0.0161(5) -0.0033(4) 0.0017(4) 0.0004(5)
Cl2' 0.0230(6) 0.0176(6) 0.0199(5) 0.0026(5) 0.0046(5) -0.0044(5)
N1' 0.028(2) 0.016(2) 0.0143(19) 0.0005(16) 0.0046(17) -0.0035(17)
N2' 0.014(2) 0.0129(19) 0.0180(19) -0.0038(15) 0.0020(15) -0.0014(16)
C1' 0.031(3) 0.024(3) 0.028(3) -0.001(2) 0.017(2) -0.004(2)
C2' 0.021(3) 0.024(3) 0.036(3) -0.006(2) 0.008(2) 0.004(2)
C3' 0.027(3) 0.013(2) 0.023(2) -0.0005(19) 0.004(2) 0.004(2)
C4' 0.022(3) 0.010(2) 0.022(2) 0.0013(18) 0.0066(19) -0.0007(19)
C5' 0.020(3) 0.016(2) 0.022(2) -0.0028(19) 0.0030(19) -0.002(2)
C6' 0.027(3) 0.021(3) 0.015(2) -0.0021(19) -0.003(2) -0.004(2)
C7' 0.027(3) 0.021(3) 0.026(3) -0.0009(19) -0.003(2) 0.006(2)
C8' 0.020(3) 0.027(3) 0.031(3) -0.005(2) -0.002(2) 0.007(2)
C9' 0.015(2) 0.022(3) 0.021(2) -0.004(2) 0.0017(19) 0.002(2)
C10' 0.021(3) 0.033(3) 0.025(3) -0.007(2) 0.008(2) -0.007(2)
C11' 0.033(3) 0.030(3) 0.024(3) -0.005(2) 0.010(2) -0.011(2)
C12' 0.031(3) 0.021(3) 0.019(2) 0.002(2) 0.003(2) -0.004(2)
C13' 0.021(3) 0.013(2) 0.017(2) 0.0029(18) 0.0028(19) -0.0016(19)
C14' 0.049(4) 0.028(3) 0.016(2) 0.002(2) 0.007(2) -0.007(2)
Cl3 0.0304(7) 0.0320(7) 0.0223(6) -0.0047(5) 0.0011(5) -0.0013(6)
Cl4 0.0324(8) 0.0328(8) 0.0353(7) -0.0082(6) 0.0165(6) -0.0044(6)
Cl5 0.0180(6) 0.0381(8) 0.0424(8) 0.0024(6) 0.0037(6) -0.0045(6)
C15 0.015(2) 0.028(3) 0.024(2) -0.002(2) 0.003(2) 0.000(2)
Cl3' 0.0240(7) 0.0388(8) 0.0326(7) -0.0160(6) 0.0098(5) -0.0004(6)
Cl4' 0.0245(7) 0.0300(7) 0.0313(6) -0.0073(6) 0.0163(5) -0.0054(5)
Cl5' 0.0228(7) 0.0282(7) 0.0332(7) 0.0012(5) 0.0087(5) -0.0012(5)
C15' 0.016(2) 0.029(3) 0.021(2) -0.007(2) 0.0062(19) -0.002(2)

loop_
_atom_type_symbol
_atom_type_description
_atom_type_scat_dispersion_real
_atom_type_scat_dispersion_imag
_atom_type_scat_source
C C 0.0033 0.0016 'International Tables Vol C Tables 4.2.6.8 and 6.1.1.4'
H H 0.0000 0.0000 'International Tables Vol C Tables 4.2.6.8 and 6.1.1.4'
Cl Cl 0.1484 0.1585 'International Tables Vol C Tables 4.2.6.8 and 6.1.1.4'
N N 0.0061 0.0033 'International Tables Vol C Tables 4.2.6.8 and 6.1.1.4'
Pd Pd -0.9988 1.0072 'International Tables Vol C Tables 4.2.6.8 and 6.1.1.4'

loop_
_geom_angle_atom_site_label_1
_geom_angle_atom_site_label_2
_geom_angle_atom_site_label_3
_geom_angle
_geom_angle_site_symmetry_1
_geom_angle_site_symmetry_3
_geom_angle_publ_flag
Cl2 Pd1 Cl1 85.71(4) . . ?
N1 Pd1 Cl1 171.50(11) . . ?
N1 Pd1 Cl2 92.78(11) . . ?
N1 Pd1 N2 89.10(14) . . ?
N2 Pd1 Cl1 93.03(10) . . ?
N2 Pd1 Cl2 175.48(10) . . ?
C1 N1 Pd1 111.1(3) . . ?
C1 N1 C6 113.9(4) . . ?
C1 N1 C14 107.2(4) . . ?
C6 N1 Pd1 106.3(3) . . ?
C14 N1 Pd1 113.2(3) . . ?
C14 N1 C6 105.1(3) . . ?
C4 N2 Pd1 116.3(3) . . ?
C4 N2 C13 107.9(3) . . ?
C9 N2 Pd1 106.6(3) . . ?
C9 N2 C4 112.6(3) . . ?
C9 N2 C13 107.2(3) . . ?
C13 N2 Pd1 105.7(3) . . ?
N1 C1 C2 115.3(4) . . ?
C1 C2 C3 117.3(4) . . ?
C2 C3 C4 116.1(4) . . ?
N2 C4 C3 112.5(3) . . ?
N2 C4 C5 112.9(4) . . ?
C3 C4 C5 110.1(4) . . ?
C6 C5 C4 115.5(4) . . ?
N1 C6 C7 110.3(4) . . ?
C5 C6 N1 112.3(4) . . ?
C5 C6 C7 112.6(4) . . ?
C8 C7 C6 114.4(4) . . ?
C7 C8 C9 118.8(4) . . ?
N2 C9 C8 114.4(4) . . ?
N2 C9 C10 113.0(4) . . ?
C10 C9 C8 108.7(4) . . ?
C9 C10 C11 113.2(4) . . ?
C12 C11 C10 109.9(4) . . ?
C11 C12 C13 109.8(4) . . ?
N2 C13 C12 114.1(4) . . ?
Cl2' Pd1' Cl1' 86.85(4) . . ?
N1' Pd1' Cl1' 167.24(12) . . ?
N1' Pd1' Cl2' 92.81(11) . . ?
N1' Pd1' N2' 88.93(15) . . ?
N2' Pd1' Cl1' 94.07(10) . . ?
N2' Pd1' Cl2' 167.93(11) . . ?
C1' N1' Pd1' 111.0(3) . . ?
C1' N1' C6' 113.5(4) . . ?
C1' N1' C14' 108.0(4) . . ?
C6' N1' Pd1' 107.3(3) . . ?
C14' N1' Pd1' 112.4(3) . . ?
C14' N1' C6' 104.6(4) . . ?
C4' N2' Pd1' 115.2(3) . . ?
C4' N2' C13' 108.4(3) . . ?
C9' N2' Pd1' 109.0(3) . . ?
C9' N2' C4' 112.1(3) . . ?
C9' N2' C13' 107.8(3) . . ?
C13' N2' Pd1' 103.6(3) . . ?
N1' C1' C2' 114.9(4) . . ?
C1' C2' C3' 117.9(4) . . ?
C4' C3' C2' 116.7(4) . . ?
N2' C4' C5' 112.7(4) . . ?
C3' C4' N2' 113.1(4) . . ?
C3' C4' C5' 109.9(4) . . ?
C6' C5' C4' 115.0(4) . . ?
N1' C6' C7' 110.1(4) . . ?
C5' C6' N1' 112.4(4) . . ?
C5' C6' C7' 112.7(4) . . ?
C8' C7' C6' 115.1(4) . . ?
C7' C8' C9' 119.2(4) . . ?
N2' C9' C8' 114.8(4) . . ?
N2' C9' C10' 112.1(4) . . ?
C8' C9' C10' 110.7(4) . . ?
C11' C10' C9' 112.9(4) . . ?
C10' C11' C12' 111.1(4) . . ?
C11' C12' C13' 110.1(4) . . ?
C12' C13' N2' 113.9(4) . . ?
Cl3 C15 Cl4 109.9(3) . . ?
Cl3 C15 Cl5 110.9(3) . . ?
Cl4 C15 Cl5 109.8(3) . . ?
Cl3' C15' Cl5' 109.6(3) . . ?
Cl4' C15' Cl3' 109.7(3) . . ?
Cl4' C15' Cl5' 109.2(3) . . ?

loop_
_geom_bond_atom_site_label_1
_geom_bond_atom_site_label_2
_geom_bond_distance
_geom_bond_site_symmetry_2
_geom_bond_publ_flag
Pd1 Cl1 2.3254(11) . ?
Pd1 Cl2 2.3131(12) . ?
Pd1 N1 2.103(4) . ?
Pd1 N2 2.144(4) . ?
N1 C1 1.493(6) . ?
N1 C6 1.517(6) . ?
N1 C14 1.503(6) . ?
N2 C4 1.520(6) . ?
N2 C9 1.519(6) . ?
N2 C13 1.524(5) . ?
C1 C2 1.526(7) . ?
C2 C3 1.526(7) . ?
C3 C4 1.526(6) . ?
C4 C5 1.533(6) . ?
C5 C6 1.513(6) . ?
C6 C7 1.548(7) . ?
C7 C8 1.533(6) . ?
C8 C9 1.535(6) . ?
C9 C10 1.519(6) . ?
C10 C11 1.522(7) . ?
C11 C12 1.504(7) . ?
C12 C13 1.527(6) . ?
Pd1' Cl1' 2.3373(11) . ?
Pd1' Cl2' 2.3223(12) . ?
Pd1' N1' 2.086(4) . ?
Pd1' N2' 2.151(4) . ?
N1' C1' 1.493(7) . ?
N1' C6' 1.519(6) . ?
N1' C14' 1.499(6) . ?
N2' C4' 1.519(6) . ?
N2' C9' 1.514(6) . ?
N2' C13' 1.528(6) . ?
C1' C2' 1.503(7) . ?
C2' C3' 1.523(7) . ?
C3' C4' 1.518(7) . ?
C4' C5' 1.528(6) . ?
C5' C6' 1.510(7) . ?
C6' C7' 1.557(7) . ?
C7' C8' 1.509(7) . ?
C8' C9' 1.533(7) . ?
C9' C10' 1.534(7) . ?
C10' C11' 1.513(7) . ?
C11' C12' 1.514(7) . ?
C12' C13' 1.517(7) . ?
Cl3 C15 1.757(5) . ?
Cl4 C15 1.764(5) . ?
Cl5 C15 1.781(5) . ?
Cl3' C15' 1.770(5) . ?
Cl4' C15' 1.765(5) . ?
Cl5' C15' 1.776(5) . ?
